data_1556050
loop_
_publ_author_name
'Wang, Zhen'
'Xu, Huacheng'
'Su, Qin'
'Hu, Ping'
'Shao, Pan-Lin'
'He, Yun'
'Lu, Yixin'

_publ_section_title
;
 Enantioselective Synthesis of Tetrahydropyridines/Piperidines via
 Stepwise [4 + 2]/[2 + 2] Cyclizations.
;
_journal_issue 12
_journal_name_full 'Organic letters'
_journal_page_first 3111
_journal_page_last 3114
_journal_paper_doi 10.1021/acs.orglett.7b01221
_journal_volume 19
_journal_year 2017
_chemical_absolute_configuration ad
_chemical_formula_sum 'C27 H23 N O3 S'
_chemical_formula_weight 441.52
_space_group_crystal_system orthorhombic
_space_group_IT_number 19
_space_group_name_Hall 'P 2ac 2ab'
_space_group_name_H-M_alt 'P 21 21 21'
_atom_sites_solution_hydrogens geom
_audit_creation_method SHELXL-2014/6
_cell_angle_alpha 90
_cell_angle_beta 90
_cell_angle_gamma 90
_cell_formula_units_Z 4
_cell_length_a 11.4379(6)
_cell_length_b 12.8956(7)
_cell_length_c 15.0848(8)
_cell_measurement_reflns_used 9914
_cell_measurement_temperature 100(2)
_cell_measurement_theta_max 28.34
_cell_measurement_theta_min 2.23
_cell_volume 2225.0(2)
_computing.cell_refinement 'APEX2 v2013.6--2 (Bruker AXS)'
_computing.data_collection 'APEX2 (Bruker AXS)'
_computing.data_reduction 'SAINT V8.32B (Bruker AXS Inc., 2013)'
_computing.molecular_graphics 'Bruker SHELXTL'
_computing.publication_material 'Bruker SHELXTL'
_computing.structure_refinement 'SHELXL--2013 (Sheldrick 2013)'
_computing.structure_solution 'SHELXS--97 (Sheldrick 2008)'

_diffrn_ambient_temperature 100(2)
_diffrn_measured_fraction_theta_full 1.000
_diffrn_measured_fraction_theta_max 1.000
_diffrn_measurement_device_type 'Bruker D8 Venture'
_diffrn_measurement_method '\f and \w scans'
_diffrn_radiation_type MoK\a
_diffrn_radiation_wavelength 0.71073
_diffrn_reflns_av_R_equivalents 0.0252
_diffrn_reflns_av_unetI/netI 0.0120
_diffrn_reflns_Laue_measured_fraction_full 1.000
_diffrn_reflns_Laue_measured_fraction_max 1.000
_diffrn_reflns_limit_h_max 15
_diffrn_reflns_limit_h_min -15
_diffrn_reflns_limit_k_max 17
_diffrn_reflns_limit_k_min -15
_diffrn_reflns_limit_l_max 20
_diffrn_reflns_limit_l_min -20
_diffrn_reflns_number 59136
_diffrn_reflns_point_group_measured_fraction_full 1.000
_diffrn_reflns_point_group_measured_fraction_max 1.000
_diffrn_reflns_theta_full 25.242
_diffrn_reflns_theta_max 28.282
_diffrn_reflns_theta_min 2.078
_diffrn_source 'Sealed Microfocusing Source'
_exptl_absorpt_coefficient_mu 0.175
_exptl_absorpt_correction_T_max 0.7457
_exptl_absorpt_correction_T_min 0.7105
_exptl_absorpt_correction_type multi-scan
_exptl_absorpt_process_details 'Sadabs, (Sheldrick 2012)'
_exptl_crystal_colour Colourless
_exptl_crystal_density_diffrn 1.318
_exptl_crystal_density_meas ?
_exptl_crystal_density_method 'Not Measured'
_exptl_crystal_description Block
_exptl_crystal_F_000 928
_exptl_crystal_size_max 0.450
_exptl_crystal_size_mid 0.430
_exptl_crystal_size_min 0.390
_refine_diff_density_max 0.269
_refine_diff_density_min -0.217
_refine_diff_density_rms 0.040
_refine_ls_abs_structure_details
; 
 Flack x determined using 2339 quotients [(I+)-(I-)]/[(I+)+(I-)] 
 (Parsons, Flack and Wagner, Acta Cryst. B69 (2013) 249-259). 
;
_refine_ls_abs_structure_Flack 0.019(8)
_refine_ls_extinction_method none
_refine_ls_goodness_of_fit_ref 1.049
_refine_ls_hydrogen_treatment constr
_refine_ls_matrix_type full
_refine_ls_number_parameters 290
_refine_ls_number_reflns 5522
_refine_ls_number_restraints 0
_refine_ls_restrained_S_all 1.049
_refine_ls_R_factor_all 0.0260
_refine_ls_R_factor_gt 0.0253
_refine_ls_shift/su_max 0.001
_refine_ls_shift/su_mean 0.000
_refine_ls_structure_factor_coef Fsqd
_refine_ls_weighting_details 'w=1/[\s^2^(Fo^2^)+(0.0418P)^2^+0.4220P] where P=(Fo^2^+2Fc^2^)/3'
_refine_ls_weighting_scheme calc
_refine_ls_wR_factor_gt 0.0663
_refine_ls_wR_factor_ref 0.0669
_reflns_Friedel_coverage 0.777
_reflns_Friedel_fraction_full 1.000
_reflns_Friedel_fraction_max 1.000
_reflns_number_gt 5395
_reflns_number_total 5522
_reflns_threshold_expression 'I > 2\s(I)'
_cod_data_source_file ol7b01221_si_001.cif
_cod_data_source_block E560
_cod_depositor_comments
;
The following automatic conversions were performed:

data item '_exptl_absorpt_correction_type' value 'Multi-scan' was
changed to 'multi-scan' in accordance with the
/home/saulius/struct/COD-crude-data/automatic-downloads/DataCite-retrospective/ACS/depositions/lib/dictionaries/cif_core.dic
dictionary named 'cif_core.dic' version 2.4.2 last updated on
2011-04-26.

data item '_exptl_crystal_density_meas' value 'Not Measured' was
changed to '?' -- the value is perceived as not measured.

Automatic conversion script
Id: cif_fix_values 6909 2019-04-08 15:41:33Z antanas 
;
_cod_database_code 1556050
_shelx_space_group_comment
; 
The symmetry employed for this shelxl refinement is uniquely defined 
by the following loop, which should always be used as a source of 
symmetry information in preference to the above space-group names. 
They are only intended as comments. 
;
_shelx_estimated_absorpt_t_min 0.925
_shelx_estimated_absorpt_t_max 0.935
_computing.bruker_data_scaling 'SADABS V2012/1 (Bruker AXS Inc.)'

_shelxl_version_number 2014/6

loop_
_space_group_symop_operation_xyz
'x, y, z'
'x+1/2, -y+1/2, -z'
'-x, y+1/2, -z+1/2'
'-x+1/2, -y, z+1/2'

loop_
_atom_site_label
_atom_site_type_symbol
_atom_site_fract_x
_atom_site_fract_y
_atom_site_fract_z
_atom_site_U_iso_or_equiv
_atom_site_adp_type
_atom_site_occupancy
_atom_site_site_symmetry_order
_atom_site_calc_flag
_atom_site_refinement_flags_posn
_atom_site_refinement_flags_adp
S1 S 0.31389(3) 0.42910(3) 0.09266(2) 0.01411(8) Uani 1 1 d . .
O1 O 0.40782(10) 0.35737(9) 0.07739(8) 0.0213(2) Uani 1 1 d . .
O2 O 0.24364(10) 0.45601(9) 0.01720(7) 0.0200(2) Uani 1 1 d . .
O3 O 0.08910(10) 0.08076(9) 0.11937(8) 0.0226(2) Uani 1 1 d . .
N1 N 0.22975(11) 0.38928(9) 0.17839(8) 0.0134(2) Uani 1 1 d . .
C1 C 0.34103(12) 0.52433(11) 0.24180(10) 0.0144(3) Uani 1 1 d . .
C2 C 0.37744(14) 0.59986(12) 0.30181(10) 0.0180(3) Uani 1 1 d . .
H2 H 0.3662 0.5909 0.3637 0.022 Uiso 1 1 calc R U
C3 C 0.43076(14) 0.68882(12) 0.26866(11) 0.0212(3) Uani 1 1 d . .
H3 H 0.4551 0.7416 0.3085 0.025 Uiso 1 1 calc R U
C4 C 0.44910(14) 0.70176(13) 0.17766(12) 0.0225(3) Uani 1 1 d . .
H4 H 0.4852 0.7634 0.1568 0.027 Uiso 1 1 calc R U
C5 C 0.41551(13) 0.62629(13) 0.11748(11) 0.0204(3) Uani 1 1 d . .
H5 H 0.4290 0.6341 0.0557 0.024 Uiso 1 1 calc R U
C6 C 0.36128(13) 0.53870(11) 0.15157(10) 0.0153(3) Uani 1 1 d . .
C7 C 0.28087(12) 0.42582(11) 0.25956(9) 0.0142(3) Uani 1 1 d . .
C8 C 0.27746(13) 0.37345(12) 0.33573(9) 0.0162(3) Uani 1 1 d . .
H8 H 0.3035 0.4063 0.3885 0.019 Uiso 1 1 calc R U
C9 C 0.23359(14) 0.26396(11) 0.34010(10) 0.0157(3) Uani 1 1 d . .
H9 H 0.2899 0.2238 0.3775 0.019 Uiso 1 1 calc R U
C10 C 0.23695(13) 0.21646(11) 0.24587(9) 0.0151(3) Uani 1 1 d . .
H10A H 0.3192 0.2051 0.2279 0.018 Uiso 1 1 calc R U
H10B H 0.1970 0.1484 0.2463 0.018 Uiso 1 1 calc R U
C11 C 0.17817(13) 0.28685(10) 0.17985(9) 0.0134(3) Uani 1 1 d . .
C12 C 0.08136(13) 0.26415(11) 0.13341(10) 0.0149(3) Uani 1 1 d . .
C13 C 0.01604(13) 0.33656(12) 0.07180(10) 0.0174(3) Uani 1 1 d . .
H13A H 0.0040 0.3008 0.0145 0.021 Uiso 1 1 calc R U
H13B H 0.0657 0.3980 0.0604 0.021 Uiso 1 1 calc R U
C14 C -0.10196(13) 0.37355(11) 0.10570(10) 0.0164(3) Uani 1 1 d . .
C15 C -0.11479(14) 0.40774(11) 0.19294(10) 0.0190(3) Uani 1 1 d . .
H15 H -0.0491 0.4076 0.2315 0.023 Uiso 1 1 calc R U
C16 C -0.22237(14) 0.44192(12) 0.22424(10) 0.0213(3) Uani 1 1 d . .
H16 H -0.2304 0.4629 0.2843 0.026 Uiso 1 1 calc R U
C17 C -0.31787(15) 0.44543(13) 0.16779(11) 0.0253(3) Uani 1 1 d . .
H17 H -0.3913 0.4695 0.1889 0.030 Uiso 1 1 calc R U
C18 C -0.30600(15) 0.41373(15) 0.08023(12) 0.0278(3) Uani 1 1 d . .
H18 H -0.3711 0.4170 0.0412 0.033 Uiso 1 1 calc R U
C19 C -0.19879(14) 0.37710(13) 0.04952(11) 0.0228(3) Uani 1 1 d . .
H19 H -0.1916 0.3544 -0.0101 0.027 Uiso 1 1 calc R U
C20 C 0.03225(14) 0.15567(12) 0.14157(10) 0.0175(3) Uani 1 1 d . .
C21 C -0.08915(17) 0.14437(14) 0.17788(16) 0.0345(5) Uani 1 1 d . .
H21A H -0.1457 0.1707 0.1345 0.052 Uiso 1 1 calc R U
H21B H -0.0960 0.1840 0.2330 0.052 Uiso 1 1 calc R U
H21C H -0.1051 0.0710 0.1898 0.052 Uiso 1 1 calc R U
C22 C 0.11327(14) 0.25214(12) 0.38198(10) 0.0177(3) Uani 1 1 d . .
C23 C 0.03322(14) 0.33308(12) 0.38552(10) 0.0189(3) Uani 1 1 d . .
H23 H 0.0556 0.4001 0.3655 0.023 Uiso 1 1 calc R U
C24 C -0.07973(15) 0.31720(14) 0.41815(10) 0.0229(3) Uani 1 1 d . .
H24 H -0.1340 0.3730 0.4196 0.027 Uiso 1 1 calc R U
C25 C -0.11233(16) 0.22044(15) 0.44825(11) 0.0270(4) Uani 1 1 d . .
H25 H -0.1897 0.2089 0.4689 0.032 Uiso 1 1 calc R U
C26 C -0.03153(19) 0.13964(14) 0.44827(13) 0.0331(4) Uani 1 1 d . .
H26 H -0.0531 0.0735 0.4707 0.040 Uiso 1 1 calc R U
C27 C 0.08103(17) 0.15557(13) 0.41541(12) 0.0280(4) Uani 1 1 d . .
H27 H 0.1360 0.1003 0.4158 0.034 Uiso 1 1 calc R U

loop_
_atom_site_aniso_label
_atom_site_aniso_U_11
_atom_site_aniso_U_22
_atom_site_aniso_U_33
_atom_site_aniso_U_23
_atom_site_aniso_U_13
_atom_site_aniso_U_12
S1 0.01239(15) 0.01796(16) 0.01199(14) 0.00019(12) 0.00111(12) -0.00158(13)
O1 0.0174(5) 0.0248(5) 0.0216(5) -0.0036(4) 0.0038(4) 0.0021(4)
O2 0.0191(5) 0.0278(6) 0.0131(5) 0.0038(4) -0.0011(4) -0.0051(4)
O3 0.0251(6) 0.0172(5) 0.0254(5) -0.0038(4) 0.0008(4) 0.0000(5)
N1 0.0134(5) 0.0154(5) 0.0114(5) 0.0002(4) 0.0008(4) -0.0021(5)
C1 0.0106(6) 0.0158(6) 0.0169(6) 0.0002(5) 0.0008(5) -0.0004(5)
C2 0.0160(7) 0.0193(7) 0.0189(7) -0.0021(5) -0.0001(5) -0.0022(6)
C3 0.0175(7) 0.0191(7) 0.0269(8) -0.0028(6) -0.0009(6) -0.0045(6)
C4 0.0173(7) 0.0201(7) 0.0301(8) 0.0041(6) 0.0003(6) -0.0067(6)
C5 0.0158(7) 0.0246(7) 0.0206(7) 0.0049(6) 0.0008(6) -0.0032(6)
C6 0.0117(6) 0.0173(6) 0.0168(6) -0.0004(5) -0.0011(5) -0.0010(5)
C7 0.0126(6) 0.0162(6) 0.0138(6) -0.0028(5) 0.0005(5) -0.0007(5)
C8 0.0171(7) 0.0174(7) 0.0141(6) -0.0013(5) 0.0000(5) -0.0028(5)
C9 0.0193(7) 0.0151(6) 0.0129(6) 0.0015(5) -0.0013(5) -0.0019(5)
C10 0.0173(6) 0.0140(6) 0.0141(6) -0.0006(5) -0.0008(5) 0.0015(5)
C11 0.0145(6) 0.0128(6) 0.0130(6) -0.0004(5) 0.0028(5) -0.0004(5)
C12 0.0149(6) 0.0145(6) 0.0153(6) -0.0004(5) 0.0021(5) -0.0007(5)
C13 0.0150(7) 0.0200(7) 0.0173(7) 0.0022(5) -0.0024(5) -0.0022(5)
C14 0.0155(6) 0.0142(6) 0.0194(7) 0.0016(5) -0.0027(5) -0.0021(5)
C15 0.0206(7) 0.0170(7) 0.0194(7) 0.0012(5) -0.0064(6) -0.0011(6)
C16 0.0261(8) 0.0175(7) 0.0202(7) -0.0005(6) -0.0003(6) 0.0012(6)
C17 0.0197(7) 0.0262(8) 0.0301(8) 0.0013(6) 0.0011(7) 0.0035(7)
C18 0.0177(7) 0.0388(9) 0.0270(8) -0.0002(7) -0.0071(6) 0.0014(7)
C19 0.0194(7) 0.0285(8) 0.0204(7) -0.0025(6) -0.0049(6) -0.0017(6)
C20 0.0182(7) 0.0173(7) 0.0170(7) -0.0010(5) -0.0019(5) -0.0031(6)
C21 0.0233(9) 0.0175(7) 0.0627(13) -0.0015(8) 0.0140(9) -0.0053(7)
C22 0.0230(7) 0.0175(6) 0.0127(6) -0.0014(5) 0.0014(5) -0.0039(6)
C23 0.0212(7) 0.0204(7) 0.0152(7) 0.0030(5) -0.0020(5) -0.0023(6)
C24 0.0213(7) 0.0308(8) 0.0165(7) 0.0003(6) -0.0019(6) 0.0001(6)
C25 0.0266(9) 0.0348(9) 0.0198(7) -0.0044(7) 0.0063(6) -0.0101(7)
C26 0.0441(11) 0.0206(8) 0.0346(10) -0.0036(7) 0.0194(8) -0.0117(8)
C27 0.0376(9) 0.0164(7) 0.0299(9) -0.0001(6) 0.0145(8) -0.0018(7)

loop_
_atom_type_symbol
_atom_type_description
_atom_type_scat_dispersion_real
_atom_type_scat_dispersion_imag
_atom_type_scat_source
C C 0.0033 0.0016 'International Tables Vol C Tables 4.2.6.8 and 6.1.1.4'
H H 0.0000 0.0000 'International Tables Vol C Tables 4.2.6.8 and 6.1.1.4'
N N 0.0061 0.0033 'International Tables Vol C Tables 4.2.6.8 and 6.1.1.4'
O O 0.0106 0.0060 'International Tables Vol C Tables 4.2.6.8 and 6.1.1.4'
S S 0.1246 0.1234 'International Tables Vol C Tables 4.2.6.8 and 6.1.1.4'

loop_
_geom_angle_atom_site_label_1
_geom_angle_atom_site_label_2
_geom_angle_atom_site_label_3
_geom_angle
O2 S1 O1 116.56(7)
O2 S1 N1 111.16(6)
O1 S1 N1 110.64(7)
O2 S1 C6 112.31(7)
O1 S1 C6 111.64(7)
N1 S1 C6 91.90(7)
C7 N1 C11 116.91(11)
C7 N1 S1 108.69(9)
C11 N1 S1 121.38(9)
C6 C1 C2 119.48(14)
C6 C1 C7 111.78(12)
C2 C1 C7 128.74(13)
C3 C2 C1 118.26(14)
C3 C2 H2 120.9
C1 C2 H2 120.9
C2 C3 C4 121.11(15)
C2 C3 H3 119.4
C4 C3 H3 119.4
C5 C4 C3 121.18(15)
C5 C4 H4 119.4
C3 C4 H4 119.4
C4 C5 C6 116.94(14)
C4 C5 H5 121.5
C6 C5 H5 121.5
C5 C6 C1 123.01(14)
C5 C6 S1 127.30(12)
C1 C6 S1 109.64(11)
C8 C7 N1 123.82(13)
C8 C7 C1 127.50(13)
N1 C7 C1 108.59(12)
C7 C8 C9 121.63(13)
C7 C8 H8 119.2
C9 C8 H8 119.2
C8 C9 C22 114.52(13)
C8 C9 C10 108.89(12)
C22 C9 C10 111.34(12)
C8 C9 H9 107.3
C22 C9 H9 107.3
C10 C9 H9 107.3
C11 C10 C9 110.96(12)
C11 C10 H10A 109.4
C9 C10 H10A 109.4
C11 C10 H10B 109.4
C9 C10 H10B 109.4
H10A C10 H10B 108.0
C12 C11 N1 121.84(13)
C12 C11 C10 125.58(13)
N1 C11 C10 112.22(12)
C11 C12 C20 117.75(13)
C11 C12 C13 126.34(13)
C20 C12 C13 115.91(13)
C12 C13 C14 115.15(12)
C12 C13 H13A 108.5
C14 C13 H13A 108.5
C12 C13 H13B 108.5
C14 C13 H13B 108.5
H13A C13 H13B 107.5
C19 C14 C15 118.61(14)
C19 C14 C13 120.71(14)
C15 C14 C13 120.65(13)
C16 C15 C14 120.91(14)
C16 C15 H15 119.5
C14 C15 H15 119.5
C17 C16 C15 119.96(14)
C17 C16 H16 120.0
C15 C16 H16 120.0
C16 C17 C18 119.84(15)
C16 C17 H17 120.1
C18 C17 H17 120.1
C17 C18 C19 120.12(15)
C17 C18 H18 119.9
C19 C18 H18 119.9
C18 C19 C14 120.51(15)
C18 C19 H19 119.7
C14 C19 H19 119.7
O3 C20 C21 121.36(14)
O3 C20 C12 121.03(14)
C21 C20 C12 117.61(14)
C20 C21 H21A 109.5
C20 C21 H21B 109.5
H21A C21 H21B 109.5
C20 C21 H21C 109.5
H21A C21 H21C 109.5
H21B C21 H21C 109.5
C23 C22 C27 118.89(15)
C23 C22 C9 122.45(14)
C27 C22 C9 118.63(15)
C22 C23 C24 120.84(15)
C22 C23 H23 119.6
C24 C23 H23 119.6
C25 C24 C23 119.90(16)
C25 C24 H24 120.1
C23 C24 H24 120.1
C24 C25 C26 119.83(16)
C24 C25 H25 120.1
C26 C25 H25 120.1
C25 C26 C27 120.15(16)
C25 C26 H26 119.9
C27 C26 H26 119.9
C22 C27 C26 120.31(16)
C22 C27 H27 119.8
C26 C27 H27 119.8

loop_
_geom_bond_atom_site_label_1
_geom_bond_atom_site_label_2
_geom_bond_distance
S1 O2 1.4358(11)
S1 O1 1.4363(11)
S1 N1 1.6918(12)
S1 C6 1.7553(15)
O3 C20 1.212(2)
N1 C7 1.4364(17)
N1 C11 1.4468(18)
C1 C6 1.393(2)
C1 C2 1.393(2)
C1 C7 1.469(2)
C2 C3 1.392(2)
C2 H2 0.9500
C3 C4 1.399(2)
C3 H3 0.9500
C4 C5 1.385(2)
C4 H4 0.9500
C5 C6 1.387(2)
C5 H5 0.9500
C7 C8 1.333(2)
C8 C9 1.500(2)
C8 H8 0.9500
C9 C22 1.522(2)
C9 C10 1.548(2)
C9 H9 1.0000
C10 C11 1.5059(19)
C10 H10A 0.9900
C10 H10B 0.9900
C11 C12 1.343(2)
C12 C20 1.512(2)
C12 C13 1.515(2)
C13 C14 1.520(2)
C13 H13A 0.9900
C13 H13B 0.9900
C14 C19 1.395(2)
C14 C15 1.396(2)
C15 C16 1.390(2)
C15 H15 0.9500
C16 C17 1.386(2)
C16 H16 0.9500
C17 C18 1.389(2)
C17 H17 0.9500
C18 C19 1.393(2)
C18 H18 0.9500
C19 H19 0.9500
C20 C21 1.500(2)
C21 H21A 0.9800
C21 H21B 0.9800
C21 H21C 0.9800
C22 C23 1.390(2)
C22 C27 1.393(2)
C23 C24 1.398(2)
C23 H23 0.9500
C24 C25 1.379(2)
C24 H24 0.9500
C25 C26 1.393(3)
C25 H25 0.9500
C26 C27 1.395(3)
C26 H26 0.9500
C27 H27 0.9500

loop_
_geom_torsion_atom_site_label_1
_geom_torsion_atom_site_label_2
_geom_torsion_atom_site_label_3
_geom_torsion_atom_site_label_4
_geom_torsion
O2 S1 N1 C7 -143.34(10)
O1 S1 N1 C7 85.50(11)
C6 S1 N1 C7 -28.50(10)
O2 S1 N1 C11 76.67(12)
O1 S1 N1 C11 -54.49(13)
C6 S1 N1 C11 -168.49(12)
C6 C1 C2 C3 1.5(2)
C7 C1 C2 C3 -178.46(15)
C1 C2 C3 C4 -0.9(2)
C2 C3 C4 C5 -0.4(3)
C3 C4 C5 C6 1.1(2)
C4 C5 C6 C1 -0.5(2)
C4 C5 C6 S1 -177.67(12)
C2 C1 C6 C5 -0.8(2)
C7 C1 C6 C5 179.18(14)
C2 C1 C6 S1 176.80(11)
C7 C1 C6 S1 -3.24(15)
O2 S1 C6 C5 -50.27(16)
O1 S1 C6 C5 82.78(15)
N1 S1 C6 C5 -164.10(14)
O2 S1 C6 C1 132.27(10)
O1 S1 C6 C1 -94.68(12)
N1 S1 C6 C1 18.44(11)
C11 N1 C7 C8 -3.8(2)
S1 N1 C7 C8 -145.78(13)
C11 N1 C7 C1 172.92(12)
S1 N1 C7 C1 30.90(13)
C6 C1 C7 C8 159.13(15)
C2 C1 C7 C8 -20.9(3)
C6 C1 C7 N1 -17.40(17)
C2 C1 C7 N1 162.56(14)
N1 C7 C8 C9 8.6(2)
C1 C7 C8 C9 -167.41(14)
C7 C8 C9 C22 -106.29(16)
C7 C8 C9 C10 19.1(2)
C8 C9 C10 C11 -50.43(16)
C22 C9 C10 C11 76.77(15)
C7 N1 C11 C12 144.05(14)
S1 N1 C11 C12 -79.02(16)
C7 N1 C11 C10 -29.43(17)
S1 N1 C11 C10 107.49(12)
C9 C10 C11 C12 -116.31(16)
C9 C10 C11 N1 56.88(15)
N1 C11 C12 C20 -178.19(13)
C10 C11 C12 C20 -5.6(2)
N1 C11 C12 C13 2.7(2)
C10 C11 C12 C13 175.25(14)
C11 C12 C13 C14 -108.93(17)
C20 C12 C13 C14 71.92(17)
C12 C13 C14 C19 -136.81(15)
C12 C13 C14 C15 45.22(19)
C19 C14 C15 C16 1.8(2)
C13 C14 C15 C16 179.82(14)
C14 C15 C16 C17 -2.0(2)
C15 C16 C17 C18 0.6(2)
C16 C17 C18 C19 0.9(3)
C17 C18 C19 C14 -1.1(3)
C15 C14 C19 C18 -0.2(2)
C13 C14 C19 C18 -178.24(15)
C11 C12 C20 O3 -61.3(2)
C13 C12 C20 O3 117.96(16)
C11 C12 C20 C21 118.86(17)
C13 C12 C20 C21 -61.9(2)
C8 C9 C22 C23 22.8(2)
C10 C9 C22 C23 -101.27(16)
C8 C9 C22 C27 -159.30(15)
C10 C9 C22 C27 76.63(17)
C27 C22 C23 C24 -3.0(2)
C9 C22 C23 C24 174.91(14)
C22 C23 C24 C25 0.7(2)
C23 C24 C25 C26 1.8(3)
C24 C25 C26 C27 -2.0(3)
C23 C22 C27 C26 2.8(3)
C9 C22 C27 C26 -175.22(16)
C25 C26 C27 C22 -0.3(3)
